data_2005227
loop_
_publ_author_name
'Belin, C.'
'Favier, F.'
'Pascal, J. L.'
'Tillard-Charbonnel, M.'

_publ_section_title
;
 Triperchloratoytterbium(III) Monohydrate, Yb(ClO~4~)~3~.H~2~O
;
_journal_issue 8
_journal_name_full 'Acta Crystallographica Section C'
_journal_page_first 1872
_journal_page_last 1874
_journal_paper_doi 10.1107/S0108270196001709
_journal_volume 52
_journal_year 1996
_chemical_formula_iupac 'Yb (Cl O4)3 , H2 O'
_chemical_formula_moiety 'Yb (Cl O4 )3, H2 O'
_chemical_formula_sum 'Cl3 H2 O13 Yb'
_chemical_formula_weight 489.4
_space_group_IT_number 2
_symmetry_cell_setting triclinic
_symmetry_space_group_name_Hall '-P 1'
_symmetry_space_group_name_H-M 'P -1'
_atom_type_scat_source 'Cromer & Mann (1968)'
_cell_angle_alpha 78.14(2)
_cell_angle_beta 75.58(2)
_cell_angle_gamma 77.21(2)
_cell_formula_units_Z 2
_cell_length_a 9.473(4)
_cell_length_b 7.802(3)
_cell_length_c 6.755(2)
_cell_measurement_reflns_used 25
_cell_measurement_temperature 298
_cell_measurement_theta_max 20
_cell_measurement_theta_min 9
_cell_volume 465.5(3)
_computing_cell_refinement 'CAD-4 Software'
_computing_data_collection 'CAD-4 Software (Enraf-Nonius, 1989)'
_computing_data_reduction 'own program'
_computing_molecular_graphics 'ORTEPII (Johnson, 1976), ATOMS (Dowty, 1993)'
_computing_publication_material 'Microsoft Word 5.5'
_computing_structure_refinement 'SHELX-76 (Sheldrick, 1976)'
_computing_structure_solution 'SHELXS-86 (Sheldrick, 1986)'
_diffrn_measurement_device 'Enraf-Nonius CAD-4'
_diffrn_measurement_method \w/\q
_diffrn_radiation_type MoK\a
_diffrn_radiation_wavelength 0.71073
_diffrn_reflns_av_R_equivalents 0.0246
_diffrn_reflns_limit_h_max 11
_diffrn_reflns_limit_h_min 0
_diffrn_reflns_limit_k_max 13
_diffrn_reflns_limit_k_min -13
_diffrn_reflns_limit_l_max 16
_diffrn_reflns_limit_l_min -16
_diffrn_reflns_number 4488
_diffrn_reflns_theta_max 25
_diffrn_standards_decay_% <0.6
_diffrn_standards_interval_time 60
_diffrn_standards_number 3
_exptl_absorpt_coefficient_mu 10.96
_exptl_absorpt_correction_T_max 0.635
_exptl_absorpt_correction_T_min 0.361
_exptl_absorpt_correction_type 'Numerical (SHELX76; Sheldrick, 1976)'
_exptl_crystal_colour colourless
_exptl_crystal_density_diffrn 3.49
_exptl_crystal_density_method none
_exptl_crystal_description wedge
_exptl_crystal_size_max 0.13
_exptl_crystal_size_mid 0.10
_exptl_crystal_size_min 0.08
_refine_diff_density_max 1.50
_refine_diff_density_min -2.69
_refine_ls_extinction_method none
_refine_ls_goodness_of_fit_obs 0.84
_refine_ls_hydrogen_treatment 'H atoms not located'
_refine_ls_number_parameters 154
_refine_ls_number_reflns 1347
_refine_ls_R_factor_obs 0.0313
_refine_ls_shift/esd_max 0.001
_refine_ls_structure_factor_coef F
_refine_ls_weighting_details 'w = 1/[\s^2^(F)+0.0014F^2^]'
_refine_ls_weighting_scheme calc
_refine_ls_wR_factor_obs 0.0389
_reflns_number_observed 1398
_reflns_number_total 1593
_reflns_observed_criterion I>3\s(I)
_cod_data_source_file br1135.cif
_cod_data_source_block br1135a
_cod_depositor_comments
;
 Marking attached hydrogen atoms.

 Antanas Vaitkus,
 2017-08-14

 Adding the _atom_site_type_symbol data item.

 Antanas Vaitkus,
 2017-08-14

The following automatic conversions were performed:

'_refine_ls_weighting_scheme' value ' 1/[\s^2^(F)+0.0014F^2^]' was
changed to 'calc'. New tag '_refine_ls_weighting_details' was
created. The value of the new tag was set to 'w =
1/[\s^2^(F)+0.0014F^2^]'.

Automatic conversion script
Id: cif_fix_values 3143 2015-03-26 13:38:13Z robertas 
;
_cod_original_cell_volume 465.5
_cod_database_code 2005227

loop_
_symmetry_equiv_pos_as_xyz
x,y,z
-x,-y,-z

loop_
_atom_site_aniso_label
_atom_site_aniso_U_11
_atom_site_aniso_U_22
_atom_site_aniso_U_33
_atom_site_aniso_U_12
_atom_site_aniso_U_13
_atom_site_aniso_U_23
Yb .0122(2) .0147(2) .0123(2) -.00390(10) -.00130(10) .00210(10)
Cl1 .0150(10) .0170(10) .0140(10) -.0034(8) .0000(9) .0023(9)
Cl2 .0190(10) .0160(10) .0110(10) -.0048(8) -.0020(8) -.0006(9)
Cl3 .0150(10) .0240(10) .0110(10) -.0044(9) -.0003(8) .0055(9)
O11 .044(5) .039(5) .039(5) -.009(4) -.011(4) -.017(4)
O12 .032(4) .023(4) .029(4) -.002(3) -.011(3) -.005(3)
O13 .015(3) .028(4) .031(4) -.002(3) -.003(3) .016(3)
O21 .046(5) .017(4) .027(4) -.004(3) -.014(3) .000(3)
O14 .035(5) .053(5) .019(4) -.018(4) .008(3) .013(4)
O22 .029(4) .022(4) .036(4) .001(3) -.020(3) -.008(3)
O23 .025(4) .053(5) .016(4) -.012(3) .007(3) .002(4)
O24 .031(4) .027(4) .016(3) .000(3) -.009(3) -.007(3)
O31 .057(6) .039(5) .019(4) .004(3) -.013(4) .004(4)
O32 .050(5) .046(5) .041(5) -.017(4) -.003(4) -.018(4)
O33 .023(4) .042(5) .038(4) -.015(4) -.011(3) .017(3)
O34 .020(4) .054(5) .034(4) -.019(4) .015(3) -.010(4)
OA .038(5) .035(4) .024(4) -.006(3) -.014(3) -.002(3)

loop_
_atom_site_label
_atom_site_type_symbol
_atom_site_fract_x
_atom_site_fract_y
_atom_site_fract_z
_atom_site_U_iso_or_equiv
_atom_site_B_iso_or_equiv
_atom_site_attached_hydrogens
Yb Yb .31022(4) .32348(5) .36213(6) .0138(3) 1.09(2) 0
Cl1 Cl .3064(2) -0.1003(3) -0.2873(3) .017(2) 1.3(1) 0
Cl2 Cl .5211(2) .6796(3) .2033(3) .015(2) 1.2(1) 0
Cl3 Cl -.0091(2) .3313(3) -0.2283(3) .018(2) 1.5(1) 0
O11 O .231(1) .816(1) -0.382(1) .038(7) 3.0(6) 0
O12 O .3424(8) .062(1) -0.421(1) .028(5) 2.2(5) 0
O13 O .4464(8) .787(1) -0.263(1) .029(6) 2.3(5) 0
O21 O .4651(9) .8632(9) .186(1) .029(6) 2.3(5) 0
O14 O .2275(9) .940(1) -.093(1) .040(7) 3.1(5) 0
O22 O .4002(8) .5853(9) .233(1) .027(6) 2.1(5) 0
O23 O -0.3708(8) .637(1) .024(1) .034(6) 2.7(5) 0
O24 O -0.4072(8) .6138(9) .378(1) .024(6) 1.9(4) 0
O31 O .017(1) .280(1) -.025(1) .041(7) 3.2(6) 0
O32 O -.046(1) .197(1) -0.305(1) .044(8) 3.4(6) 0
O33 O -0.1277(8) .483(1) -0.223(1) .036(7) 2.8(5) 0
O34 O .1188(8) .394(1) -0.363(1) .037(7) 2.9(5) 0
OA O -0.1892(9) .856(1) -0.270(1) .0316(6) 2.5(5) 2

loop_
_geom_angle_atom_site_label_1
_geom_angle_atom_site_label_2
_geom_angle_atom_site_label_3
_geom_angle
_geom_angle_publ_flag
O12 Yb O23 125.9(3) yes
O12 Yb O24 75.3(2) yes
O12 Yb O33 139.9(3) yes
O12 Yb O34 81.7(3) yes
O12 Yb OA 74.0(3) yes
O13 Yb O22 80.1(3) yes
O13 Yb O23 72.8(3) yes
O13 Yb O24 78.2(3) yes
O13 Yb O33 138.4(3) yes
O13 Yb O34 145.7(3) yes
O13 Yb OA 105.8(3) yes
O22 Yb O23 70.9(3) yes
O22 Yb O24 73.0(2) yes
O22 Yb O33 74.1(3) yes
O22 Yb O34 104.0(3) yes
O22 Yb OA 139.9(3) yes
O23 Yb O24 136.7(2) yes
O23 Yb O33 68.2(3) yes
O23 Yb O34 141.2(3) yes
O23 Yb OA 73.2(3) yes
O24 Yb O33 122.6(3) yes
O24 Yb O34 70.8(3) yes
O24 Yb OA 147.0(2) yes
O33 Yb O34 73.4(3) yes
O33 Yb OA 76.5(3) yes
O34 Yb OA 92.9(3) yes
O11 Cl1 O12 109.4(5) yes
O11 Cl1 O13 109.4(5) yes
O11 Cl1 O14 113.8(5) yes
O12 Cl1 O13 106.1(4) yes
O12 Cl1 O14 109.2(5) yes
O13 Cl1 O14 108.7(5) yes
O21 Cl2 O22 109.0(5) yes
O21 Cl2 O23 111.6(5) yes
O21 Cl2 O24 112.3(4) yes
O22 Cl2 O23 109.5(5) yes
O22 Cl2 O24 107.8(4) yes
O23 Cl2 O24 106.6(4) yes
O31 Cl3 O32 114.2(5) yes
O31 Cl3 O33 107.0(5) yes
O31 Cl3 O34 108.8(5) yes
O32 Cl3 O33 109.7(5) yes
O32 Cl3 O34 110.7(5) yes
O33 Cl3 O34 106.1(5) yes
Yb O12 Cl1 158.7(5) yes
Yb O13 Cl1 155.6(5) yes
Yb O22 Cl2 147.2(5) yes
Yb O23 Cl2 145.9(5) yes
Yb O24 Cl2 148.5(4) yes
Yb O33 Cl3 151.9(5) yes
Yb O34 Cl3 142.1(5) yes

loop_
_geom_bond_atom_site_label_1
_geom_bond_atom_site_label_2
_geom_bond_site_symmetry_2
_geom_bond_distance
_geom_bond_publ_flag
Yb OA 2_565 2.255(8) yes
Yb O13 2_665 2.257(7) yes
Yb O12 1_556 2.261(7) yes
Yb O33 2_565 2.286(8) yes
Yb O34 1_556 2.307(8) yes
Yb O22 . 2.308(7) yes
Yb O24 2_566 2.352(7) yes
Yb O23 2_565 2.493(7) yes
Cl1 O11 1_545 1.394(9) yes
Cl1 O14 1_545 1.398(8) yes
Cl1 O13 1_545 1.445(7) yes
Cl1 O12 . 1.451(8) yes
Cl2 O21 . 1.405(7) yes
Cl2 O23 1_655 1.425(8) yes
Cl2 O22 . 1.446(8) yes
Cl2 O24 1_655 1.451(7) yes
Cl3 O32 . 1.407(9) yes
Cl3 O31 . 1.412(8) yes
Cl3 O33 . 1.438(8) yes
Cl3 O34 . 1.439(8) yes
OA O12 2_564 2.720(10) yes
OA O23 . 2.840(10) yes
OA O31 2_565 2.790(10) yes
OA O33 . 2.810(10) yes
